data_2010456
loop_
_publ_author_name
'Hambley, Trevor W.'
'Knott, Robert K.'
'Jackson, Timothy W.'
'Kojima, Masaharu'
'Lambrecht, Richard M.'

_publ_section_title
;
[3,10-Diethyl-5,8-diazadodecane-3,10-dithiolato-(3-)-
N,N',S,S')oxorhenium(IV)
Chloroform Solvate
;
_journal_name_full 'Acta Crystallographica Section C'
_journal_page_first 203
_journal_page_last 205
_journal_volume 51
_journal_year 1995
_chemical_formula_moiety 'C14 H29 N2 O Re S2 , C H Cl3'
_chemical_formula_sum 'C15 H30 Cl3 N2 O Re S2'
_chemical_formula_weight 611.10
_space_group_IT_number 14
_space_group_name_Hall '-P 2yn'
_space_group_name_H-M_alt 'P 1 21/n 1'
_symmetry_cell_setting monoclinic
_symmetry_space_group_name_Hall '-P 2yn'
_symmetry_space_group_name_H-M 'P 1 21/n 1'
_cell_angle_alpha 90
_cell_angle_beta 90.92(9)
_cell_angle_gamma 90
_cell_formula_units_Z 4
_cell_length_a 7.058(7)
_cell_length_b 18.962(7)
_cell_length_c 17.05(2)
_cell_measurement_temperature 273.2
_cell_volume 2281(2)
_diffrn_ambient_temperature 273.2
_exptl_crystal_density_diffrn 1.779
_refine_ls_R_factor_obs 0.0500
_refine_ls_wR_factor_obs 0.0540
_cod_depositor_comments
;
The following automatic conversions were performed:

'_atom_site_thermal_displace_type' tag value 'Uij' was replaced with
'Uani' value 54 times.

Automatic conversion script
Id: cif_fix_values 1646 2011-03-28 12:23:43Z adriana 
;
_cod_original_sg_symbol_H-M 'P 21/n'
_cod_database_code 2010456

loop_
_space_group_symop_id
_space_group_symop_operation_xyz
1 x,y,z
2 -x+1/2,y+1/2,-z+1/2
3 -x,-y,-z
4 x+1/2,-y+1/2,z+1/2

loop_
_atom_site_aniso_label
_atom_site_aniso_U_11
_atom_site_aniso_U_22
_atom_site_aniso_U_33
_atom_site_aniso_U_12
_atom_site_aniso_U_13
_atom_site_aniso_U_23
Re(1) 0.0186(3) 0.0420(3) 0.0257(3) 0.0000(3) -0.0018(2) 0.0004(3)
Cl(1) 0.071(3) 0.102(4) 0.080(4) 0.023(3) 0.005(3) -0.017(3)
Cl(2) 0.099(4) 0.107(4) 0.063(3) -0.003(3) 0.013(3) 0.001(3)
Cl(3) 0.111(4) 0.071(3) 0.095(4) 0.020(3) 0.014(3) 0.004(3)
S(1) 0.032(2) 0.052(2) 0.040(2) -0.003(2) 0.011(2) 0.001(2)
S(2) 0.033(2) 0.051(2) 0.031(2) -0.001(2) 0.004(2) 0.000(2)
O(1) 0.031(5) 0.064(6) 0.031(6) 0.021(4) 0.006(4) 0.014(5)
N(1) 0.030(5) 0.046(6) 0.019(6) 0.005(5) -0.001(4) 0.003(5)
N(2) 0.023(5) 0.051(7) 0.028(6) -0.008(5) 0.004(5) -0.007(5)
C(1) 0.040(8) 0.042(8) 0.032(8) 0.008(6) 0.004(7) 0.000(7)
C(2) 0.063(10) 0.040(8) 0.039(9) 0.001(7) -0.014(8) 0.001(7)
C(3) 0.080(10) 0.100(10) 0.032(10) 0.010(10) 0.011(9) -0.003(10)
C(4) 0.070(10) 0.056(10) 0.036(9) 0.018(8) -0.001(8) 0.001(8)
C(5) 0.110(10) 0.050(10) 0.070(10) 0.019(10) -0.010(10) 0.002(10)
C(6) 0.030(7) 0.052(9) 0.036(8) 0.009(6) 0.002(6) 0.003(7)
C(7) 0.025(7) 0.053(9) 0.041(9) -0.005(6) 0.008(6) 0.000(7)
C(8) 0.036(7) 0.051(9) 0.020(7) -0.001(6) 0.007(6) -0.005(7)
C(9) 0.045(8) 0.049(9) 0.031(8) -0.001(7) 0.003(7) -0.001(7)
C(10) 0.090(10) 0.060(10) 0.050(10) 0.006(10) 0.004(10) -0.009(9)
C(11) 0.100(10) 0.060(10) 0.023(8) 0.001(10) -0.004(9) -0.008(8)
C(12) 0.060(10) 0.13(2) 0.040(10) -0.010(10) 0.028(9) 0.000(10)
C(13) 0.026(7) 0.070(10) 0.032(8) -0.008(7) -0.001(6) -0.014(8)
C(14) 0.020(6) 0.062(10) 0.047(9) -0.002(6) -0.001(6) -0.001(8)
C(15) 0.042(9) 0.080(10) 0.060(10) -0.004(8) 0.003(8) -0.014(10)

loop_
_atom_site_label
_atom_site_fract_x
_atom_site_fract_y
_atom_site_fract_z
_atom_site_U_iso_or_equiv
_atom_site_thermal_displace_type
Re(1) 0.02523(6) 0.54556(3) 0.35493(3) 0.0288 Uani
Cl(1) 0.9208(6) 0.1569(3) 0.3060(3) 0.0840 Uani
Cl(2) 0.6621(7) 0.1754(3) 0.4324(3) 0.0896 Uani
Cl(3) 0.6935(7) 0.2822(3) 0.3151(3) 0.0921 Uani
S(1) 0.0110(5) 0.6643(2) 0.3646(2) 0.0414 Uani
S(2) 0.1736(4) 0.5603(2) 0.2384(2) 0.0383 Uani
O(1) 0.1750(10) 0.5000(5) 0.4190(5) 0.0420 Uani
N(1) -0.2280(10) 0.5500(5) 0.4250(5) 0.0315 Uani
N(2) -0.1440(10) 0.4885(5) 0.2921(6) 0.0338 Uani
C(1) -0.179(2) 0.6775(7) 0.4383(8) 0.0381 Uani
C(2) -0.089(2) 0.6741(7) 0.5208(8) 0.0474 Uani
C(3) -0.224(2) 0.6858(9) 0.5869(9) 0.0701 Uani
C(4) -0.278(2) 0.7480(8) 0.4210(8) 0.0535 Uani
C(5) -0.158(3) 0.8137(8) 0.4340(10) 0.0757 Uani
C(6) -0.322(2) 0.6180(7) 0.4232(8) 0.0394 Uani
C(7) -0.354(2) 0.4886(7) 0.4024(8) 0.0395 Uani
C(8) 0.088(2) 0.4802(7) 0.1871(7) 0.0357 Uani
C(9) 0.208(2) 0.4174(7) 0.2165(8) 0.0418 Uani
C(10) 0.152(2) 0.3467(9) 0.1831(9) 0.0690 Uani
C(11) 0.106(2) 0.4911(8) 0.0981(8) 0.0599 Uani
C(12) 0.310(2) 0.4983(10) 0.0682(9) 0.0755 Uani
C(13) -0.119(2) 0.4734(8) 0.2090(8) 0.0435 Uani
C(14) -0.340(2) 0.4760(7) 0.3162(8) 0.0429 Uani
C(15) 0.702(2) 0.1930(8) 0.3321(9) 0.0583 Uani
H(1) -0.0322 0.6286 0.5273 0.0517 Uani
H(2) 0.0119 0.7087 0.5247 0.0517 Uani
H(3) -0.1582 0.6834 0.6357 0.0765 Uani
H(4) -0.2773 0.7324 0.5813 0.0765 Uani
H(5) -0.3208 0.6523 0.5842 0.0765 Uani
H(6) -0.3182 0.7487 0.3670 0.0572 Uani
H(7) -0.3870 0.7531 0.4528 0.0572 Uani
H(8) -0.1167 0.8169 0.4877 0.0803 Uani
H(9) -0.0469 0.8122 0.4020 0.0803 Uani
H(10) -0.2262 0.8559 0.4211 0.0803 Uani
H(11) -0.3784 0.6257 0.3716 0.0425 Uani
H(12) -0.4213 0.6209 0.4604 0.0425 Uani
H(13) -0.3124 0.4465 0.4301 0.0424 Uani
H(14) -0.4818 0.4974 0.4167 0.0424 Uani
H(15) 0.3396 0.4254 0.2062 0.0486 Uani
H(16) 0.1966 0.4144 0.2732 0.0486 Uani
H(17) 0.0245 0.3356 0.1943 0.0743 Uani
H(18) 0.1680 0.3465 0.1274 0.0743 Uani
H(19) 0.2314 0.3092 0.2045 0.0743 Uani
H(20) 0.0534 0.4530 0.0699 0.0674 Uani
H(21) 0.0471 0.5339 0.0830 0.0674 Uani
H(22) 0.3830 0.4556 0.0787 0.0799 Uani
H(23) 0.3134 0.5051 0.0117 0.0799 Uani
H(24) 0.3768 0.5365 0.0920 0.0799 Uani
H(25) -0.1645 0.4255 0.1962 0.0536 Uani
H(26) -0.1949 0.5046 0.1763 0.0536 Uani
H(27) -0.4265 0.5072 0.2894 0.0513 Uani
H(28) -0.3795 0.4284 0.3042 0.0513 Uani
H(29) 0.6015 0.1696 0.3016 0.0678 Uani
H(30) -0.1907 0.5435 0.4766 0.0355 Uani

loop_
_geom_bond_atom_site_label_1
_geom_bond_atom_site_label_2
_geom_bond_distance
Re(1) S(1) 2.260(4)
Re(1) S(2) 2.278(4)
Re(1) O(1) 1.737(8)
Re(1) N(1) 2.170(10)
Re(1) N(2) 1.930(10)
Cl(1) C(15) 1.760(10)
Cl(2) C(15) 1.77(2)
Cl(3) C(15) 1.72(2)
S(1) C(1) 1.870(10)
S(2) C(8) 1.850(10)
N(1) C(6) 1.450(10)
N(1) C(7) 1.51(2)
N(2) C(13) 1.46(2)
N(2) C(14) 1.460(10)
C(1) C(2) 1.54(2)
C(1) C(4) 1.53(2)
C(1) C(6) 1.53(2)
C(2) C(3) 1.51(2)
C(4) C(5) 1.52(2)
C(7) C(14) 1.49(2)
C(8) C(9) 1.54(2)
C(8) C(11) 1.54(2)
C(8) C(13) 1.52(2)
C(9) C(10) 1.51(2)
C(11) C(12) 1.54(2)

_cod_duplicate_entry 2003198
